data_1563720
loop_
_publ_author_name
'Nettleman, Joseph H.'
'Supkowski, Ronald M.'
'LaDuca, Robert L.'

_publ_section_title
;
 Alkyl group dependence on structure and magnetic properties in layered
 cobalt coordination polymers containing substituted glutarate ligands and
 4,4&#x2032;-bipyridine
;
_journal_issue 2
_journal_name_full 'Journal of Solid State Chemistry'
_journal_page_first 291
_journal_page_last 303
_journal_paper_doi 10.1016/j.jssc.2009.11.015
_journal_volume 183
_journal_year 2010
_chemical_formula_sum 'C16 H16 Co N2 O4'
_chemical_formula_weight 359.24
_space_group_IT_number 2
_space_group_name_Hall '-P 1'
_space_group_name_H-M_alt 'P -1'
_symmetry_cell_setting triclinic
_symmetry_space_group_name_H-M 'P -1'
_atom_sites_solution_hydrogens geom
_atom_sites_solution_primary direct
_atom_sites_solution_secondary difmap
_cell_angle_alpha 110.674(4)
_cell_angle_beta 91.683(5)
_cell_angle_gamma 103.008(5)
_cell_formula_units_Z 2
_cell_length_a 8.072(3)
_cell_length_b 9.557(4)
_cell_length_c 10.500(4)
_cell_measurement_temperature 173(2)
_cell_volume 733.1(5)
_computing_structure_refinement 'SHELXL-97 (Sheldrick, 1997)'
_computing_structure_solution 'SHELXS-97 (Sheldrick, 1990)'
_diffrn_ambient_temperature 173(2)
_diffrn_measured_fraction_theta_full 0.997
_diffrn_measured_fraction_theta_max 0.903
_diffrn_radiation_monochromator graphite
_diffrn_radiation_source 'fine-focus sealed tube'
_diffrn_radiation_type MoK\a
_diffrn_radiation_wavelength 0.71073
_diffrn_reflns_av_R_equivalents 0.0444
_diffrn_reflns_av_sigmaI/netI 0.0657
_diffrn_reflns_limit_h_max 10
_diffrn_reflns_limit_h_min -10
_diffrn_reflns_limit_k_max 12
_diffrn_reflns_limit_k_min -12
_diffrn_reflns_limit_l_max 13
_diffrn_reflns_limit_l_min -13
_diffrn_reflns_number 8255
_diffrn_reflns_theta_full 25.00
_diffrn_reflns_theta_max 28.18
_diffrn_reflns_theta_min 2.09
_exptl_absorpt_coefficient_mu 1.193
_exptl_absorpt_correction_T_max 1
_exptl_absorpt_correction_T_min 0.914
_exptl_absorpt_correction_type multi-scan
_exptl_absorpt_process_details SADABS
_exptl_crystal_colour pink
_exptl_crystal_density_diffrn 1.627
_exptl_crystal_density_method 'not measured'
_exptl_crystal_description block
_exptl_crystal_F_000 370
_exptl_crystal_size_max .30
_exptl_crystal_size_mid .10
_exptl_crystal_size_min .10
_refine_diff_density_max 0.570
_refine_diff_density_min -0.387
_refine_diff_density_rms 0.088
_refine_ls_extinction_method none
_refine_ls_goodness_of_fit_ref 1.027
_refine_ls_hydrogen_treatment mixed
_refine_ls_matrix_type full
_refine_ls_number_parameters 208
_refine_ls_number_reflns 3260
_refine_ls_number_restraints 0
_refine_ls_restrained_S_all 1.027
_refine_ls_R_factor_all 0.0729
_refine_ls_R_factor_gt 0.0427
_refine_ls_shift/su_max 0.001
_refine_ls_shift/su_mean 0.000
_refine_ls_structure_factor_coef Fsqd
_refine_ls_weighting_details 'calc w=1/[\s^2^(Fo^2^)+(0.0372P)^2^+0.5327P] where P=(Fo^2^+2Fc^2^)/3'
_refine_ls_weighting_scheme calc
_refine_ls_wR_factor_gt 0.0865
_refine_ls_wR_factor_ref 0.0965
_reflns_number_gt 2393
_reflns_number_total 3260
_reflns_threshold_expression >2sigma(I)
_cod_data_source_file JSSC-2010-183-291.cif
_cod_data_source_block p1b
_cod_original_sg_symbol_H-M P-1
_cod_database_code 1563720

loop_
_symmetry_equiv_pos_as_xyz
'x, y, z'
'-x, -y, -z'

loop_
_atom_site_label
_atom_site_type_symbol
_atom_site_fract_x
_atom_site_fract_y
_atom_site_fract_z
_atom_site_U_iso_or_equiv
_atom_site_adp_type
_atom_site_occupancy
_atom_site_symmetry_multiplicity
_atom_site_calc_flag
_atom_site_refinement_flags
_atom_site_disorder_assembly
_atom_site_disorder_group
Co1 Co 0.15561(5) 0.98077(4) 0.14159(4) 0.01595(13) Uani 1 1 d . . .
O1 O 0.2487(3) 0.8512(2) 0.2724(2) 0.0296(5) Uani 1 1 d . . .
O2 O 0.4140(3) 1.0140(2) 0.1994(2) 0.0249(5) Uani 1 1 d . . .
O3 O 0.7756(3) 0.8650(2) -0.0469(2) 0.0285(5) Uani 1 1 d . . .
O4 O 0.9072(3) 0.8926(2) 0.1536(2) 0.0237(5) Uani 1 1 d . . .
N1 N 0.1538(3) 0.7840(3) -0.0418(2) 0.0189(5) Uani 1 1 d . . .
N2 N 0.1441(3) 0.1702(3) -0.6743(2) 0.0174(5) Uani 1 1 d . . .
C1 C 0.2624(4) 0.8006(3) -0.1318(3) 0.0210(7) Uani 1 1 d . . .
H1 H 0.3446 0.8967 -0.1091 0.025 Uiso 1 1 calc R . .
C2 C 0.2615(4) 0.6852(3) -0.2560(3) 0.0203(7) Uani 1 1 d . . .
H2 H 0.3412 0.7039 -0.3166 0.024 Uiso 1 1 calc R . .
C3 C 0.1453(4) 0.5417(3) -0.2938(3) 0.0168(6) Uani 1 1 d . . .
C4 C 0.0344(4) 0.5233(3) -0.1976(3) 0.0214(7) Uani 1 1 d . . .
H4 H -0.0466 0.4274 -0.2161 0.026 Uiso 1 1 calc R . .
C5 C 0.0434(4) 0.6450(3) -0.0759(3) 0.0206(7) Uani 1 1 d . . .
H5 H -0.0331 0.6295 -0.0123 0.025 Uiso 1 1 calc R . .
C6 C 0.2434(4) 0.3120(3) -0.6445(3) 0.0270(8) Uani 1 1 d . . .
H6 H 0.3165 0.3300 -0.7094 0.032 Uiso 1 1 calc R . .
C7 C 0.2454(4) 0.4343(4) -0.5244(3) 0.0285(8) Uani 1 1 d . . .
H7 H 0.3189 0.5331 -0.5085 0.034 Uiso 1 1 calc R . .
C8 C 0.1407(4) 0.4136(3) -0.4266(3) 0.0164(6) Uani 1 1 d . . .
C9 C 0.0348(4) 0.2662(3) -0.4587(3) 0.0212(7) Uani 1 1 d . . .
H9 H -0.0418 0.2455 -0.3969 0.025 Uiso 1 1 calc R . .
C10 C 0.0417(4) 0.1506(3) -0.5806(3) 0.0211(7) Uani 1 1 d . . .
H10 H -0.0309 0.0506 -0.5995 0.025 Uiso 1 1 calc R . .
C11 C 0.3958(4) 0.9220(3) 0.2628(3) 0.0200(7) Uani 1 1 d . . .
C12 C 0.5566(4) 0.9000(4) 0.3223(3) 0.0261(7) Uani 1 1 d . . .
H12A H 0.5407 0.8988 0.4151 0.031 Uiso 1 1 calc R . .
H12B H 0.6528 0.9896 0.3322 0.031 Uiso 1 1 calc R . .
C13 C 0.6052(4) 0.7516(4) 0.2361(3) 0.0240(7) Uani 1 1 d . . .
H13 H 0.7198 0.7554 0.2780 0.029 Uiso 1 1 calc R . .
C14 C 0.6221(4) 0.7376(3) 0.0873(3) 0.0238(7) Uani 1 1 d . . .
H14A H 0.6213 0.6293 0.0322 0.029 Uiso 1 1 calc R . .
H14B H 0.5197 0.7592 0.0515 0.029 Uiso 1 1 calc R . .
C15 C 0.7809(4) 0.8430(3) 0.0639(3) 0.0182(6) Uani 1 1 d . . .
C16 C 0.4792(5) 0.6096(4) 0.2416(4) 0.0375(9) Uani 1 1 d . . .
H16A H 0.4717 0.6202 0.3374 0.056 Uiso 1 1 calc R . .
H16B H 0.5188 0.5172 0.1930 0.056 Uiso 1 1 calc R . .
H16C H 0.3661 0.6000 0.1980 0.056 Uiso 1 1 calc R . .

loop_
_atom_site_aniso_label
_atom_site_aniso_U_11
_atom_site_aniso_U_22
_atom_site_aniso_U_33
_atom_site_aniso_U_23
_atom_site_aniso_U_13
_atom_site_aniso_U_12
Co1 0.0172(2) 0.0141(2) 0.0124(2) 0.00169(15) 0.00555(15) 0.00086(15)
O1 0.0226(12) 0.0306(13) 0.0339(13) 0.0127(11) 0.0138(10) 0.0008(10)
O2 0.0204(12) 0.0228(11) 0.0331(12) 0.0136(10) 0.0065(9) 0.0026(9)
O3 0.0454(15) 0.0228(12) 0.0202(12) 0.0095(10) 0.0112(10) 0.0106(10)
O4 0.0172(11) 0.0265(12) 0.0172(11) 0.0009(9) 0.0048(9) -0.0029(9)
N1 0.0215(14) 0.0161(13) 0.0164(13) 0.0038(10) 0.0062(10) 0.0026(11)
N2 0.0203(14) 0.0158(12) 0.0134(12) 0.0029(10) 0.0042(10) 0.0031(10)
C1 0.0242(17) 0.0133(14) 0.0180(15) -0.0009(12) 0.0062(13) 0.0010(13)
C2 0.0210(16) 0.0174(15) 0.0196(16) 0.0041(13) 0.0121(13) 0.0024(13)
C3 0.0198(16) 0.0141(14) 0.0142(14) 0.0023(12) 0.0045(12) 0.0044(12)
C4 0.0230(17) 0.0162(15) 0.0190(15) 0.0032(12) 0.0083(12) -0.0020(13)
C5 0.0258(17) 0.0150(15) 0.0186(15) 0.0038(12) 0.0118(13) 0.0032(13)
C6 0.0308(19) 0.0226(17) 0.0181(16) 0.0018(13) 0.0134(14) -0.0036(14)
C7 0.036(2) 0.0154(15) 0.0232(17) 0.0003(13) 0.0140(14) -0.0058(14)
C8 0.0181(15) 0.0142(14) 0.0143(14) 0.0027(12) 0.0032(12) 0.0029(12)
C9 0.0251(17) 0.0197(16) 0.0150(15) 0.0037(13) 0.0101(12) 0.0015(13)
C10 0.0244(17) 0.0165(15) 0.0171(15) 0.0040(13) 0.0052(13) -0.0017(13)
C11 0.0228(17) 0.0175(15) 0.0138(14) -0.0006(12) 0.0070(12) 0.0033(13)
C12 0.0245(18) 0.0330(19) 0.0214(16) 0.0097(15) 0.0062(14) 0.0083(15)
C13 0.0184(16) 0.0290(18) 0.0251(17) 0.0125(14) 0.0069(13) 0.0021(13)
C14 0.0197(17) 0.0202(16) 0.0223(16) -0.0005(13) 0.0030(13) 0.0009(13)
C15 0.0248(17) 0.0103(14) 0.0166(15) -0.0006(12) 0.0110(13) 0.0068(12)
C16 0.039(2) 0.037(2) 0.040(2) 0.0195(18) 0.0125(17) 0.0046(17)

loop_
_atom_type_symbol
_atom_type_description
_atom_type_scat_dispersion_real
_atom_type_scat_dispersion_imag
_atom_type_scat_source
C C 0.0033 0.0016 'International Tables Vol C Tables 4.2.6.8 and 6.1.1.4'
H H 0.0000 0.0000 'International Tables Vol C Tables 4.2.6.8 and 6.1.1.4'
N N 0.0061 0.0033 'International Tables Vol C Tables 4.2.6.8 and 6.1.1.4'
O O 0.0106 0.0060 'International Tables Vol C Tables 4.2.6.8 and 6.1.1.4'
Co Co 0.3494 0.9721 'International Tables Vol C Tables 4.2.6.8 and 6.1.1.4'

loop_
_geom_angle_atom_site_label_1
_geom_angle_atom_site_label_2
_geom_angle_atom_site_label_3
_geom_angle
_geom_angle_site_symmetry_1
_geom_angle_site_symmetry_3
O4 Co1 O3 121.15(9) 1_455 2_675
O4 Co1 O2 150.25(9) 1_455 .
O3 Co1 O2 88.16(9) 2_675 .
O4 Co1 N2 85.89(9) 1_455 1_566
O3 Co1 N2 88.78(9) 2_675 1_566
O2 Co1 N2 90.13(9) . 1_566
O4 Co1 N1 91.08(9) 1_455 .
O3 Co1 N1 93.28(9) 2_675 .
O2 Co1 N1 92.24(9) . .
N2 Co1 N1 176.91(9) 1_566 .
O4 Co1 O1 91.97(8) 1_455 .
O3 Co1 O1 146.72(9) 2_675 .
O2 Co1 O1 58.57(8) . .
N2 Co1 O1 90.67(9) 1_566 .
N1 Co1 O1 88.88(9) . .
C11 O1 Co1 84.44(18) . .
C11 O2 Co1 96.95(18) . .
C15 O3 Co1 146.2(2) . 2_675
C15 O4 Co1 129.54(19) . 1_655
C1 N1 C5 116.5(2) . .
C1 N1 Co1 119.29(19) . .
C5 N1 Co1 124.16(19) . .
C6 N2 C10 116.2(2) . .
C6 N2 Co1 121.90(19) . 1_544
C10 N2 Co1 121.83(19) . 1_544
N1 C1 C2 123.3(3) . .
C1 C2 C3 120.8(3) . .
C2 C3 C4 115.9(3) . .
C2 C3 C8 122.4(2) . .
C4 C3 C8 121.7(3) . .
C5 C4 C3 119.7(3) . .
N1 C5 C4 123.9(3) . .
N2 C6 C7 123.4(3) . .
C6 C7 C8 120.4(3) . .
C7 C8 C9 116.3(3) . .
C7 C8 C3 121.5(3) . .
C9 C8 C3 122.2(2) . .
C10 C9 C8 119.6(3) . .
N2 C10 C9 124.1(3) . .
O1 C11 O2 120.0(3) . .
O1 C11 C12 122.6(3) . .
O2 C11 C12 117.4(3) . .
C11 C12 C13 114.1(3) . .
C16 C13 C12 111.0(3) . .
C16 C13 C14 110.8(3) . .
C12 C13 C14 112.7(3) . .
C15 C14 C13 116.3(2) . .
O4 C15 O3 126.1(3) . .
O4 C15 C14 116.9(3) . .
O3 C15 C14 116.9(3) . .

loop_
_geom_bond_atom_site_label_1
_geom_bond_atom_site_label_2
_geom_bond_distance
_geom_bond_site_symmetry_2
Co1 O4 2.019(2) 1_455
Co1 O3 2.041(2) 2_675
Co1 O2 2.076(2) .
Co1 N2 2.154(2) 1_566
Co1 N1 2.161(2) .
Co1 O1 2.355(2) .
O1 C11 1.254(3) .
O2 C11 1.264(4) .
O3 C15 1.254(3) .
O4 C15 1.250(3) .
N1 C1 1.334(4) .
N1 C5 1.342(4) .
N2 C6 1.332(4) .
N2 C10 1.340(4) .
C1 C2 1.377(4) .
C2 C3 1.391(4) .
C3 C4 1.400(4) .
C3 C8 1.489(4) .
C4 C5 1.378(4) .
C6 C7 1.381(4) .
C7 C8 1.387(4) .
C8 C9 1.391(4) .
C9 C10 1.377(4) .
C11 C12 1.513(4) .
C12 C13 1.533(4) .
C13 C16 1.522(4) .
C13 C14 1.534(4) .
C14 C15 1.526(4) .
